data_1572353
loop_
_publ_author_name
'Saito, Tomoya'
'Yoshida, Masaki'
'Segawa, Kaito'
'Saito, Daisuke'
'Takayama, Junichi'
'Hiura, Satoshi'
'Murayama, Akihiro'
'Lakshan, Nishshanka M.'
'Sameera, W. M. C.'
'Kobayashi, Atsushi'
'Kato, Masako'

_publ_section_title
;
 Thermo-responsive emission induced by different delocalized
 excited-states in isomorphous Pd(ii) and Pt(ii) one-dimensional chains.
;
_journal_issue 35
_journal_name_full 'Chemical science'
_journal_page_first 14497
_journal_page_last 14505
_journal_paper_doi 10.1039/d4sc04497e
_journal_volume 15
_journal_year 2024
_chemical_formula_moiety 'C13 H6 F2 K N3 O Pt'
_chemical_formula_sum 'C13 H8 F2 K N3 O Pt'
_chemical_formula_weight 494.41
_space_group_crystal_system monoclinic
_space_group_IT_number 14
_space_group_name_Hall '-P 2ybc'
_space_group_name_H-M_alt 'P 1 21/c 1'
_atom_sites_solution_hydrogens geom
_atom_sites_solution_primary dual
_audit_creation_date 2023-06-17
_audit_creation_method
;
Olex2 1.5
(compiled 2023.03.06 svn.rbb2c1857 for OlexSys, GUI svn.r6748)
;
_audit_update_record
;
2024-05-24 deposited with the CCDC.	2024-08-13 downloaded from the CCDC.
;
_cell_angle_alpha 90
_cell_angle_beta 94.710(3)
_cell_angle_gamma 90
_cell_formula_units_Z 4
_cell_length_a 19.8515(6)
_cell_length_b 10.2075(3)
_cell_length_c 6.5701(2)
_cell_measurement_reflns_used 15457
_cell_measurement_temperature 100
_cell_measurement_theta_max 77.1900
_cell_measurement_theta_min 4.3190
_cell_volume 1326.83(7)
_computing_cell_refinement 'CrysAlisPro 1.171.42.72a (Rigaku OD, 2022)'
_computing_data_collection 'CrysAlisPro 1.171.42.72a (Rigaku OD, 2022)'
_computing_data_reduction 'CrysAlisPro 1.171.42.72a (Rigaku OD, 2022)'
_computing_molecular_graphics 'Olex2 1.5 (Dolomanov et al., 2009)'
_computing_publication_material 'Olex2 1.5 (Dolomanov et al., 2009)'
_computing_structure_refinement 'SHELXL 2018/3 (Sheldrick, 2015)'
_computing_structure_solution 'SHELXT 2018/2 (Sheldrick, 2018)'
_diffrn_ambient_temperature 100
_diffrn_detector 'Hybrid Pixel Array Detector'
_diffrn_detector_area_resol_mean 10.0000
_diffrn_detector_type HyPix
_diffrn_measured_fraction_theta_full 1.000
_diffrn_measured_fraction_theta_max 1.000
_diffrn_measurement_details
;
List of Runs (angles in degrees, time in seconds):

  # Type    Start    End  Width  t~exp~   \w     \q     \k     \f   Frames
#--------------------------------------------------------------------------
  1  \w     22.00 118.00   0.50    4.47    --   41.80  37.00   0.00  192
  2  \w     90.00 115.00   0.50    4.47    --   41.80  77.00 -90.00   50
  3  \w     60.00 114.00   0.50    4.47    --   41.80 144.00 -74.00  108
  4  \w    116.00 141.00   0.50    8.75    --  111.75 144.00 -74.00   50
  5  \w    120.00 177.00   0.50    8.75    --  111.75 125.00-120.00  114
  6  \w    145.00 178.00   0.50    8.75    --  111.75  77.00 -90.00   66
  7  \w    152.00 177.00   0.50    8.75    --  111.75  77.00 -60.00   50
  8  \w    148.00 176.00   0.50    8.75    --  111.75  77.00   0.00   56
  9  \w    139.00 165.00   0.50    8.75    --  111.75  61.00 -60.00   52
 10  \w    144.00 175.00   0.50    8.75    --  111.75  30.00   0.00   62
 11  \w    136.00 166.00   0.50    8.75    --  111.75  77.00  60.00   60
 12  \w    136.00 161.00   0.50    8.75    --  111.75  61.00   0.00   50
 13  \w    141.00 167.00   0.50    8.75    --  111.75  61.00 -30.00   52
 14  \w    123.00 176.00   0.50    8.75    --  111.75  30.00 -60.00  106
 15  \w    141.00 177.00   0.50    8.75    --  111.75  77.00-120.00   72
 16  \w    123.00 159.00   0.50    8.75    --  111.75  61.00-180.00   72
 17  \w     89.00 145.00   0.50    8.75    --  111.75  61.00-120.00  112
 18  \w     88.00 152.00   0.50    8.75    --  111.75  61.00 -90.00  128
 19  \w    128.00 172.00   0.50    8.75    --  111.75  77.00 -30.00   88
 20  \w    124.00 177.00   0.50    8.75    --  111.75  61.00  30.00  106
 21  \w    138.00 171.00   0.50    8.75    --  111.75 125.00  90.00   66
 22  \w    145.00 171.00   0.50    8.75    --  111.75 125.00  60.00   52
 23  \w    128.00 174.00   0.50    8.75    --  111.75  77.00 150.00   92
 24  \w    141.00 173.00   0.50    8.75    --  111.75  30.00 120.00   64
 25  \w    123.00 149.00   0.50    8.75    --  111.75  45.00  90.00   52
 26  \w    123.00 149.00   0.50    8.75    --  111.75  61.00  60.00   52
 27  \w    112.00 178.00   0.50    8.75    --  111.75  30.00  60.00  132
 28  \w    126.00 157.00   0.50    8.75    --  111.75 -15.00 -60.00   62
 29  \w     90.00 130.00   0.50    8.75    --  111.75  61.00 -60.00   80
 30  \w     89.00 132.00   0.50    8.75    --  111.75  61.00   0.00   86
 31  \w     88.00 115.00   0.50    8.75    --  111.75  77.00 -30.00   54
 32  \w     86.00 127.00   0.50    8.75    --  111.75  77.00  30.00   82
 33  \w     83.00 143.00   0.50    8.75    --  111.75  77.00   0.00  120
 34  \w     90.00 130.00   0.50    8.75    --  111.75  61.00  90.00   80
 35  \w     92.00 117.00   0.50    8.75    --  111.75  45.00  90.00   50
 36  \w     89.00 114.00   0.50    8.75    --  111.75  61.00  30.00   50
 37  \w     84.00 109.00   0.50    8.75    --  111.75  77.00  60.00   50
 38  \w     92.00 117.00   0.50    8.75    --  111.75  61.00  60.00   50
 39  \w     93.00 138.00   0.50    8.75    --  111.75  30.00   0.00   90
 40  \w     83.00 132.00   0.50    8.75    --  111.75  77.00 -60.00   98
 41  \w     90.00 117.00   0.50    8.75    --  111.75  61.00 -30.00   54
 42  \w     83.00 120.00   0.50    8.75    --  111.75  77.00 -90.00   74
 43  \w     89.00 163.00   0.50    8.75    --  111.75  61.00-150.00  148
 44  \w     85.00 116.00   0.50    8.75    --  111.75  77.00-180.00   62
 45  \w     88.00 114.00   0.50    8.75    --  111.75  61.00-180.00   52
 46  \w     84.00 126.00   0.50    8.75    --  111.75  77.00-120.00   84
 47  \w     83.00 129.00   0.50    8.75    --  111.75  77.00-150.00   92
 48  \w     43.00  76.00   0.50    8.75    --  111.75 -45.00  30.00   66
 49  \w     97.00 133.00   0.50    8.75    --  111.75 -66.00   0.28   72
 50  \w     79.00 117.00   0.50    8.75    --  111.75-126.00  39.00   76
 51  \w     88.00 117.00   0.50    8.75    --  111.75-125.00   0.00   58
 52  \w     84.00 110.00   0.50    8.75    --  111.75 -85.00 -89.55   52
 53  \w     87.00 114.00   0.50    8.75    --  111.75 -77.00 -60.00   54
 54  \w    106.00 131.00   0.50    8.75    --  111.75-144.00-128.00   50
 55  \w     87.00 117.00   0.50    8.75    --  111.75-125.00-180.00   60
 56  \w     78.00 111.00   0.50    8.75    --  111.75-125.00-150.00   66
 57  \w     56.00  81.00   0.50    8.75    --  111.75-125.00-180.00   50
 58  \w     39.00  65.00   0.50    8.75    --  111.75-125.00-150.00   52
 59  \w     46.00  95.00   0.50    8.75    --  111.75 -94.00-180.00   98
 60  \w     54.00 114.00   0.50    8.75    --  111.75-125.00 -96.59  120
 61  \w     58.00  84.00   0.50    8.75    --  111.75 -77.00 -60.00   52
 62  \w     63.00 110.00   0.50    8.75    --  111.75-125.00 -60.00   94
 63  \w     80.00 106.00   0.50    8.75    --  111.75 -77.00  30.00   52
 64  \w     58.00 110.00   0.50    8.75    --  111.75-125.00  90.00  104
 65  \w     67.00 111.00   0.50    8.75    --  111.75-125.00 150.00   88
 66  \w     79.00 105.00   0.50    8.75    --  111.75 -73.00 179.72   52
 67  \w     50.00 113.00   0.50    8.75    --  111.75-125.00  60.00  126
 68  \w     51.00  77.00   0.50    8.75    --  111.75 -66.00   0.28   52
 69  \w     39.00  64.00   0.50    8.75    --  111.75-125.00   0.00   50
 70  \w     39.00  89.00   0.50    8.75    --  111.75-125.00 -30.00  100
 71  \w     63.00 103.00   0.50    4.47    --   41.80-144.00-128.00   80
 72  \w     39.00  66.00   0.50    8.75    --  111.75 -85.00 -89.55   54
 73  \w     49.00 107.00   0.50    8.75    --  111.75 -94.00-120.00  116
 74  \w     40.00  76.00   0.50    8.75    --  111.75 -44.00  11.49   72
 75  \w     34.00 110.00   0.50    8.75    --  111.75 -15.00 -60.00  152
 76  \w     84.00 123.00   0.50    8.75    --  111.75  77.00  90.00   78
 77  \w     83.00 109.00   0.50    8.75    --  111.75  77.00 150.00   52
 78  \w     83.00 161.00   0.50    8.75    --  111.75  77.00 120.00  156
 79  \w     88.00 114.00   0.50    8.75    --  111.75 125.00  90.00   52
 80  \w     70.00 125.00   0.50    8.75    --  111.75 126.00 116.00  110
 81  \w     73.00 133.00   0.50    8.75    --  111.75 125.00  60.00  120
 82  \w     71.00 114.00   0.50    4.47    --   41.80  77.00 120.00   86
 83  \w     90.00 116.00   0.50    8.75    --  111.75  30.00 120.00   52
 84  \w     39.00  64.00   0.50    8.75    --  111.75 -30.00  30.00   50
 85  \w     36.00  61.00   0.50    8.75    --  111.75 -30.00  90.00   50
 86  \w     43.00  68.00   0.50    8.75    --  111.75 -77.00  30.00   50
 87  \w     33.00  59.00   0.50    8.75    --  111.75 -30.00 -60.00   52
 88  \w     34.00  61.00   0.50    8.75    --  111.75 -30.00 -90.00   54
 89  \w     13.00  87.00   0.50    4.47    --   41.80-126.00  39.00  148
 90  \w     42.00  77.00   0.50    8.75    --  111.75 -73.00 179.72   70
 91  \w     21.00  90.00   0.50    4.47    --   41.80  57.00 120.00  138
 92  \w     18.00  67.00   0.50    4.47    --   41.80  77.00  90.00   98
 93  \w     13.00  69.00   0.50    4.47    --   41.80  77.00  30.00  112
 94  \w     18.00  65.00   0.50    4.47    --   41.80  77.00 120.00   94
 95  \w     14.00  57.00   0.50    4.47    --   41.80  77.00 -60.00   86
 96  \w     14.00  64.00   0.50    4.47    --   41.80  77.00 -90.00  100
 97  \w     21.00 108.00   0.50    4.47    --   41.80  57.00-120.00  174
 98  \w     13.00  76.00   0.50    4.47    --   41.80  77.00-180.00  126
 99  \w    -71.00 -36.00   0.50    4.47    --  -41.80 144.00 -74.00   70
100  \w   -105.00 -78.00   0.50    4.47    --  -41.80 144.00 -74.00   54
101  \w    -80.00 -55.00   0.50    8.75    --  -84.50 -77.00 -60.00   50
102  \w    -81.00 -55.00   0.50    8.75    --  -84.50 -77.00   0.00   52
103  \w    -79.00 -53.00   0.50    8.75    --  -84.50 -82.00 -29.75   52
104  \w    -84.00 -54.00   0.50    8.75    --  -84.50 -81.00 -90.34   60
105  \w    -82.00 -53.00   0.50    8.75    --  -84.50 -82.00-142.46   58
106  \w    -81.00 -55.00   0.50    8.75    --  -84.50 -77.00-180.00   52
107  \w    -81.00 -56.00   0.50    8.75    --  -84.50 -75.00-133.28   50
108  \w    -89.00 -58.00   0.50    8.75    --  -84.50 -70.00 -81.97   62
109  \w    -88.00 -63.00   0.50    8.75    --  -84.50 -60.00 -39.22   50
110  \w    -87.00 -53.00   0.50    8.75    --  -84.50 -83.00  22.58   68
111  \w    -80.00 -55.00   0.50    8.75    --  -84.50 -78.00  79.90   50
112  \w    -80.00 -55.00   0.50    8.75    --  -84.50 -77.00 120.00   50
113  \w    -82.00 -56.00   0.50    8.75    --  -84.50 -78.00 171.14   52
114  \w    -88.00 -58.00   0.50    8.75    --  -84.50 -70.00 126.32   60
115  \w    -79.00 -53.00   0.50    8.75    --  -84.50 -83.00  70.72   52
116  \w    -82.00 -57.00   0.50    8.75    --  -84.50 -77.00  90.00   50
117  \w   -101.00 -55.00   0.50    8.75    --  -84.50 -77.00 150.00   92
118  \w   -110.00 -63.00   0.50    8.75    --  -84.50 -59.00  79.33   94
119  \w    -85.00 -60.00   0.50    8.75    --  -84.50 -77.00  30.00   50
120  \w   -115.00 -53.00   0.50    8.75    --  -84.50 -83.00  49.26  124
121  \w    -89.00 -63.00   0.50    4.47    --  -41.80-144.00-128.00   52
122  \w   -102.00 -59.00   0.50    8.75    --  -84.50 -70.00-179.04   86
123  \w   -132.00-107.00   0.50    8.75    --  -84.50-144.00-128.00   50
124  \w   -143.00 -97.00   0.50    8.75    --  -84.50 -77.00 -60.00   92
125  \w   -138.00-113.00   0.50    8.75    --  -84.50-126.00  39.00   50
126  \w   -151.00-121.00   0.50    8.75    --  -84.50 -77.00 120.00   60
127  \w   -143.00-118.00   0.50    8.75    --  -84.50 -59.00  79.33   50
128  \w   -139.00-113.00   0.50    8.75    --  -84.50 -77.00 150.00   52
129  \w   -143.00-117.00   0.50    8.75    --  -84.50 -82.00 -29.75   52
130  \w   -131.00 -54.00   0.50    8.75    --  -84.50 -80.00-104.28  154
131  \w    -96.00 -26.00   0.50    4.47    --  -41.80 126.00 116.00  140
132  \w    -89.00 -64.00   0.50    8.75    --  -84.50 126.00 116.00   50
133  \w    -99.00 -74.00   0.50    8.75    --  -84.50 144.00 -74.00   50
;
_diffrn_measurement_device 'four-circle diffractometer'
_diffrn_measurement_device_type 'XtaLAB Synergy, Single source at home/near, HyPix'
_diffrn_measurement_method '\w scans'
_diffrn_orient_matrix_type 'CrysAlisPro convention (1999,Acta A55,543-557)'
_diffrn_orient_matrix_UB_11 -0.0158855000
_diffrn_orient_matrix_UB_12 -0.1253599000
_diffrn_orient_matrix_UB_13 0.1174908000
_diffrn_orient_matrix_UB_21 -0.0760135000
_diffrn_orient_matrix_UB_22 0.0202803000
_diffrn_orient_matrix_UB_23 -0.0589001000
_diffrn_orient_matrix_UB_31 0.0056685000
_diffrn_orient_matrix_UB_32 -0.0815544000
_diffrn_orient_matrix_UB_33 -0.1951662000
_diffrn_radiation_monochromator mirror
_diffrn_radiation_probe x-ray
_diffrn_radiation_type 'Cu K\a'
_diffrn_radiation_wavelength 1.54184
_diffrn_reflns_av_R_equivalents 0.0717
_diffrn_reflns_av_unetI/netI 0.0213
_diffrn_reflns_Laue_measured_fraction_full 1.000
_diffrn_reflns_Laue_measured_fraction_max 1.000
_diffrn_reflns_limit_h_max 23
_diffrn_reflns_limit_h_min -23
_diffrn_reflns_limit_k_max 12
_diffrn_reflns_limit_k_min -12
_diffrn_reflns_limit_l_max 7
_diffrn_reflns_limit_l_min -7
_diffrn_reflns_number 34827
_diffrn_reflns_point_group_measured_fraction_full 1.000
_diffrn_reflns_point_group_measured_fraction_max 1.000
_diffrn_reflns_theta_full 67.684
_diffrn_reflns_theta_max 68.240
_diffrn_reflns_theta_min 4.470
_diffrn_source 'micro-focus sealed X-ray tube'
_diffrn_source_type 'PhotonJet (Cu) X-ray Source'
_exptl_absorpt_coefficient_mu 22.849
_exptl_absorpt_correction_T_max 0.553
_exptl_absorpt_correction_T_min 0.076
_exptl_absorpt_correction_type gaussian
_exptl_absorpt_process_details
;
CrysAlisPro 1.171.42.72a (Rigaku Oxford Diffraction, 2022)
Numerical absorption correction based on gaussian integration over
a multifaceted crystal model
Empirical absorption correction using spherical harmonics,
implemented in SCALE3 ABSPACK scaling algorithm.
;
_exptl_crystal_colour green
_exptl_crystal_colour_primary green
_exptl_crystal_density_diffrn 2.475
_exptl_crystal_description needle
_exptl_crystal_F_000 920
_exptl_crystal_size_max 0.275
_exptl_crystal_size_mid 0.056
_exptl_crystal_size_min 0.047
_refine_diff_density_max 3.145
_refine_diff_density_min -3.703
_refine_diff_density_rms 0.280
_refine_ls_extinction_method none
_refine_ls_goodness_of_fit_ref 1.118
_refine_ls_hydrogen_treatment constr
_refine_ls_matrix_type full
_refine_ls_number_parameters 185
_refine_ls_number_reflns 2418
_refine_ls_number_restraints 18
_refine_ls_restrained_S_all 1.114
_refine_ls_R_factor_all 0.0814
_refine_ls_R_factor_gt 0.0790
_refine_ls_shift/su_max 0.000
_refine_ls_shift/su_mean 0.000
_refine_ls_structure_factor_coef Fsqd
_refine_ls_weighting_details 'w=1/[\s^2^(Fo^2^)+84.3358P] where P=(Fo^2^+2Fc^2^)/3'
_refine_ls_weighting_scheme calc
_refine_ls_wR_factor_gt 0.1568
_refine_ls_wR_factor_ref 0.1576
_reflns_Friedel_coverage 0.000
_reflns_number_gt 2257
_reflns_number_total 2418
_reflns_threshold_expression 'I > 2\s(I)'
_cod_data_source_file d4sc04497e2.cif
_cod_data_source_block Pt-dFppy_100K
_cod_depositor_comments 'Adding full bibliography for 1572345--1572356.cif.'
_cod_database_code 1572353
_shelx_shelxl_version_number 2018/3
_chemical_oxdiff_formula 'K Pt C13 H8 N3 O F2'
_chemical_oxdiff_usercomment 100K
_shelx_space_group_comment
;
The symmetry employed for this shelxl refinement is uniquely defined
by the following loop, which should always be used as a source of
symmetry information in preference to the above space-group names.
They are only intended as comments.
;
_shelx_estimated_absorpt_t_max 0.413
_shelx_estimated_absorpt_t_min 0.062
_olex2_refinement_description
;
1. Fixed Uiso
 At 1.2 times of:
  All C(H) groups
2. Uiso/Uaniso restraints and constraints
N3 \\sim C13: within 1.7A with sigma of 0.04 and sigma for terminal atoms of
0.08 within 1.7A
N2 \\sim C12: within 1.7A with sigma of 0.04 and sigma for terminal atoms of
0.08 within 1.7A
3. Rigid body (RIGU) restrains
 N3, C13
 with sigma for 1-2 distances of 0.004 and sigma for 1-3 distances of 0.004
 N2, C12
 with sigma for 1-2 distances of 0.004 and sigma for 1-3 distances of 0.004
4. Others
 Sof(K1A)=Sof(O1A)=1-FVAR(1)
 Sof(K1)=Sof(O1)=FVAR(1)
5.a Aromatic/amide H refined with riding coordinates:
 C1(H1), C4(H4), C3(H3), C2(H2), C10(H10), C8(H8)
5.b Fitted hexagon refined as free rotating group:
 C1(N1,C5,C4,C3,C2), C11(C10,C9,C8,C7,C6)
;
_olex2_submission_special_instructions 'No special instructions were received'
_oxdiff_exptl_absorpt_empirical_details
;
Empirical correction (ABSPACK) includes:
- Absorption correction using spherical harmonics
- Frame scaling
;
_oxdiff_exptl_absorpt_empirical_full_max 2.544
_oxdiff_exptl_absorpt_empirical_full_min 0.478

loop_
_space_group_symop_operation_xyz
'x, y, z'
'-x, y+1/2, -z+1/2'
'-x, -y, -z'
'x, -y-1/2, z-1/2'

loop_
_atom_site_label
_atom_site_type_symbol
_atom_site_fract_x
_atom_site_fract_y
_atom_site_fract_z
_atom_site_U_iso_or_equiv
_atom_site_adp_type
_atom_site_occupancy
_atom_site_site_symmetry_order
_atom_site_calc_flag
_atom_site_refinement_flags_posn
_atom_site_refinement_flags_adp
_atom_site_refinement_flags_occupancy
_atom_site_disorder_assembly
_atom_site_disorder_group
Pt1 Pt 0.29668(3) 0.75048(8) 0.69904(10) 0.0346(2) Uani 1 1 d . . . . .
F1 F 0.0831(6) 1.0836(13) 0.6448(19) 0.064(3) Uani 1 1 d . . . . .
F2 F 0.0366(5) 0.6354(13) 0.6286(17) 0.056(3) Uani 1 1 d . . . . .
N2 N 0.4424(7) 0.6222(18) 0.736(3) 0.057(4) Uani 1 1 d . U . . .
N3 N 0.3579(8) 1.0329(15) 0.713(2) 0.043(3) Uani 1 1 d . U . . .
C1 C 0.2837(4) 0.4517(11) 0.6955(16) 0.040(4) Uani 1 1 d G . . . .
H1 H 0.331702 0.450018 0.709126 0.048 Uiso 1 1 calc R U . . .
N1 N 0.2497(5) 0.5709(9) 0.6870(15) 0.039(3) Uani 1 1 d G . . . .
C5 C 0.1795(5) 0.5734(10) 0.6670(17) 0.045(5) Uani 1 1 d G . . . .
C4 C 0.1432(4) 0.4567(13) 0.6555(18) 0.049(5) Uani 1 1 d G . . . .
H4 H 0.095210 0.458456 0.641815 0.059 Uiso 1 1 calc R U . . .
C3 C 0.1772(6) 0.3376(10) 0.6639(19) 0.057(5) Uani 1 1 d G . . . .
H3 H 0.152456 0.257854 0.655995 0.069 Uiso 1 1 calc R U . . .
C2 C 0.2475(6) 0.3351(9) 0.6839(19) 0.045(4) Uani 1 1 d G . . . .
H2 H 0.270702 0.253633 0.689650 0.054 Uiso 1 1 calc R U . . .
C11 C 0.1979(3) 0.8101(10) 0.6722(15) 0.027(3) Uani 1 1 d G . . . .
C10 C 0.1745(5) 0.9385(8) 0.6683(17) 0.035(4) Uani 1 1 d G . . . .
H10 H 0.205700 1.009217 0.676515 0.042 Uiso 1 1 calc R U . . .
C9 C 0.1054(5) 0.9634(9) 0.6525(18) 0.050(5) Uani 1 1 d G . . . .
C8 C 0.0597(4) 0.8600(12) 0.6406(17) 0.040(4) Uani 1 1 d G . . . .
H8 H 0.012528 0.877033 0.629738 0.048 Uiso 1 1 calc R U . . .
C7 C 0.0831(4) 0.7316(10) 0.6444(16) 0.043(5) Uani 1 1 d G . . . .
C6 C 0.1522(5) 0.7066(8) 0.6602(16) 0.030(3) Uani 1 1 d G . . . .
C12 C 0.3903(8) 0.668(2) 0.723(3) 0.043(4) Uani 1 1 d . U . . .
C13 C 0.3351(9) 0.9319(16) 0.708(3) 0.038(4) Uani 1 1 d . U . . .
K1 K 0.5055(6) 0.3822(11) 0.701(8) 0.056(8) Uani 0.56(8) 1 d . . P A 1
O1 O 0.416(2) 0.238(5) 0.447(7) 0.052(11) Uani 0.56(8) 1 d . . P A 1
K1A K 0.5052(8) 0.3824(15) 0.813(8) 0.048(7) Uani 0.44(8) 1 d . . P A 2
O1A O 0.416(3) 0.264(7) 0.520(8) 0.044(12) Uani 0.44(8) 1 d . . P A 2

loop_
_atom_site_aniso_label
_atom_site_aniso_U_11
_atom_site_aniso_U_22
_atom_site_aniso_U_33
_atom_site_aniso_U_23
_atom_site_aniso_U_13
_atom_site_aniso_U_12
Pt1 0.0286(4) 0.0429(4) 0.0316(4) -0.0001(3) -0.0012(2) 0.0001(3)
F1 0.051(7) 0.074(9) 0.065(8) -0.002(7) -0.005(6) 0.007(6)
F2 0.037(6) 0.080(9) 0.052(7) 0.004(6) 0.000(5) -0.009(6)
N2 0.027(6) 0.053(10) 0.089(13) -0.002(9) 0.000(7) -0.003(6)
N3 0.053(9) 0.030(6) 0.045(8) 0.001(6) 0.005(7) 0.001(6)
C1 0.040(9) 0.048(11) 0.032(9) -0.001(8) 0.001(7) -0.003(8)
N1 0.040(8) 0.055(10) 0.021(7) -0.008(7) -0.003(6) -0.006(7)
C5 0.050(11) 0.065(13) 0.018(8) -0.005(8) 0.001(7) 0.004(10)
C4 0.047(11) 0.066(14) 0.034(10) -0.003(10) -0.001(8) -0.018(10)
C3 0.072(14) 0.056(13) 0.043(11) 0.000(10) 0.002(10) -0.009(11)
C2 0.056(11) 0.040(10) 0.039(10) -0.001(9) 0.002(8) -0.012(9)
C11 0.032(8) 0.033(8) 0.014(7) 0.003(6) 0.001(6) -0.002(7)
C10 0.030(8) 0.047(10) 0.028(8) -0.001(8) -0.002(7) -0.001(7)
C9 0.057(12) 0.061(13) 0.032(9) 0.005(9) 0.001(8) 0.006(10)
C8 0.017(7) 0.068(13) 0.034(9) 0.005(9) -0.005(6) 0.003(8)
C7 0.030(8) 0.080(15) 0.018(8) 0.014(9) -0.001(6) -0.010(9)
C6 0.030(8) 0.042(10) 0.018(7) 0.003(6) 0.002(6) 0.003(7)
C12 0.024(6) 0.052(10) 0.054(10) -0.001(9) -0.001(7) -0.010(6)
C13 0.043(9) 0.024(6) 0.046(10) 0.007(7) -0.003(7) 0.011(6)
K1 0.046(5) 0.050(5) 0.07(2) -0.004(6) 0.007(6) 0.004(4)
O1 0.053(16) 0.08(3) 0.02(2) -0.001(19) 0.001(17) -0.023(17)
K1A 0.047(6) 0.054(6) 0.042(18) 0.003(7) -0.010(6) 0.005(5)
O1A 0.038(17) 0.08(3) 0.01(3) 0.01(2) 0.000(18) 0.019(19)

loop_
_atom_type_symbol
_atom_type_description
_atom_type_scat_dispersion_real
_atom_type_scat_dispersion_imag
_atom_type_scat_source
C C 0.0181 0.0091 'International Tables Vol C Tables 4.2.6.8 and 6.1.1.4'
H H 0.0000 0.0000 'International Tables Vol C Tables 4.2.6.8 and 6.1.1.4'
F F 0.0727 0.0534 'International Tables Vol C Tables 4.2.6.8 and 6.1.1.4'
K K 0.3868 1.0657 'International Tables Vol C Tables 4.2.6.8 and 6.1.1.4'
N N 0.0311 0.0180 'International Tables Vol C Tables 4.2.6.8 and 6.1.1.4'
O O 0.0492 0.0322 'International Tables Vol C Tables 4.2.6.8 and 6.1.1.4'
Pt Pt -4.5932 6.9264 'International Tables Vol C Tables 4.2.6.8 and 6.1.1.4'

loop_
_exptl_crystal_face_index_h
_exptl_crystal_face_index_k
_exptl_crystal_face_index_l
_exptl_crystal_face_perp_dist
7 6 0 0.0408
12 -3 0 0.0198
-2 -2 -4 0.0716
10 -4 -1 0.0069
-11 4 0 0.0332
-5 -6 0 0.0042
-5 1 4 0.1572
5 6 0 0.0358

loop_
_geom_angle_atom_site_label_1
_geom_angle_atom_site_label_2
_geom_angle_atom_site_label_3
_geom_angle
_geom_angle_site_symmetry_1
_geom_angle_site_symmetry_3
_geom_angle_publ_flag
C11 Pt1 N1 80.4(4) . . ?
C12 Pt1 N1 92.4(6) . . ?
C12 Pt1 C11 172.8(6) . . ?
C13 Pt1 N1 175.4(6) . . ?
C13 Pt1 C11 95.0(5) . . ?
C13 Pt1 C12 92.2(7) . . ?
C12 N2 K1 140.8(15) . . ?
C12 N2 K1 108.0(16) . 3_666 ?
C12 N2 K1 87.0(14) . 2_656 ?
C12 N2 K1A 87.1(14) . 2_656 ?
C12 N2 K1A 108.2(16) . 3_667 ?
C12 N2 K1A 140.4(16) . . ?
K1 N2 K1 132.1(5) . 2_656 ?
K1 N2 K1 90.1(10) 2_656 3_666 ?
K1 N2 K1 74.2(14) . 3_666 ?
K1 N2 K1A 77.6(11) 2_656 3_667 ?
K1 N2 K1A 14.7(2) 2_656 2_656 ?
K1 N2 K1A 86.8(16) . 3_667 ?
K1 N2 K1A 129.5(7) . 2_656 ?
C13 N3 K1 83.9(12) . 2_656 ?
C13 N3 K1A 84.1(12) . 2_656 ?
K1 N3 K1A 13.5(2) 2_656 2_656 ?
N1 C1 H1 120.0 . . ?
N1 C1 C2 120.0 . . ?
C2 C1 H1 120.0 . . ?
C1 N1 Pt1 124.2(6) . . ?
C5 N1 Pt1 115.8(6) . . ?
C5 N1 C1 120.0 . . ?
N1 C5 C4 120.0 . . ?
N1 C5 C6 112.7(8) . . ?
C4 C5 C6 127.3(8) . . ?
C5 C4 H4 120.0 . . ?
C5 C4 C3 120.0 . . ?
C3 C4 H4 120.0 . . ?
C4 C3 H3 120.0 . . ?
C2 C3 C4 120.0 . . ?
C2 C3 H3 120.0 . . ?
C1 C2 H2 120.0 . . ?
C3 C2 C1 120.0 . . ?
C3 C2 H2 120.0 . . ?
C10 C11 Pt1 126.7(5) . . ?
C10 C11 C6 120.0 . . ?
C6 C11 Pt1 113.3(5) . . ?
C11 C10 H10 120.0 . . ?
C9 C10 C11 120.0 . . ?
C9 C10 H10 120.0 . . ?
F1 C9 C10 120.3(9) . . ?
F1 C9 C8 119.6(9) . . ?
C10 C9 C8 120.0 . . ?
C9 C8 H8 120.0 . . ?
C7 C8 C9 120.0 . . ?
C7 C8 H8 120.0 . . ?
F2 C7 C8 117.4(9) . . ?
F2 C7 C6 122.6(9) . . ?
C8 C7 C6 120.0 . . ?
C11 C6 C5 117.8(8) . . ?
C7 C6 C5 122.2(8) . . ?
C7 C6 C11 120.0 . . ?
Pt1 C12 K1 108.7(8) . 2_656 ?
Pt1 C12 K1A 108.6(8) . 2_656 ?
N2 C12 Pt1 180(2) . . ?
N2 C12 K1 71.1(12) . 2_656 ?
N2 C12 K1A 71.1(13) . 2_656 ?
K1 C12 K1A 13.9(2) 2_656 2_656 ?
Pt1 C13 K1 103.1(6) . 2_656 ?
Pt1 C13 K1A 103.2(6) . 2_656 ?
N3 C13 Pt1 178.8(16) . . ?
N3 C13 K1 75.7(12) . 2_656 ?
N3 C13 K1A 75.6(12) . 2_656 ?
K1 C13 K1A 13.1(2) 2_656 2_656 ?
N2 K1 N2 105.8(14) . 3_666 ?
N2 K1 N2 165.5(19) . 2_646 ?
N2 K1 N2 88.6(9) 2_646 3_666 ?
N2 K1 N3 97.6(7) 2_646 2_646 ?
N2 K1 N3 86.7(5) . 2_646 ?
N2 K1 C12 159.2(16) . 2_646 ?
N2 K1 C12 21.9(5) 2_646 2_646 ?
N2 K1 C13 106.9(6) . 2_646 ?
N2 K1 C13 77.3(6) 2_646 2_646 ?
N2 K1 C13 77.1(7) 3_666 2_646 ?
N2 K1 K1 118.0(11) . 4_566 ?
N2 K1 K1 137(2) 2_646 3_666 ?
N2 K1 K1 136.1(6) 3_666 4_566 ?
N2 K1 K1 57.6(5) . 3_666 ?
N2 K1 K1 113.7(19) 2_646 3_667 ?
N2 K1 K1 130.8(12) . 4_565 ?
N2 K1 K1 47.5(11) 2_646 4_566 ?
N2 K1 K1 60.0(11) 2_646 4_565 ?
N2 K1 K1 54.4(6) . 3_667 ?
N2 K1 K1 48.3(12) 3_666 3_666 ?
N2 K1 K1 145.9(7) 3_666 3_667 ?
N2 K1 K1 42.4(4) 3_666 4_565 ?
N2 K1 O1 91.7(14) . 4_566 ?
N3 K1 N2 79.9(7) 2_646 3_666 ?
N3 K1 C13 20.4(4) 2_646 2_646 ?
N3 K1 K1 103.2(9) 2_646 4_566 ?
N3 K1 K1 72.1(8) 2_646 3_667 ?
N3 K1 K1 78.5(5) 2_646 3_666 ?
N3 K1 K1 113.3(8) 2_646 4_565 ?
C12 K1 N2 82.3(8) 2_646 3_666 ?
C12 K1 N3 75.8(6) 2_646 2_646 ?
C12 K1 C13 55.5(6) 2_646 2_646 ?
C12 K1 K1 108.5(17) 2_646 3_667 ?
C12 K1 K1 127.4(14) 2_646 3_666 ?
C12 K1 K1 67.9(10) 2_646 4_565 ?
C12 K1 K1 57.2(10) 2_646 4_566 ?
C13 K1 K1 100.4(8) 2_646 4_565 ?
C13 K1 K1 82.8(10) 2_646 3_667 ?
C13 K1 K1 91.1(8) 2_646 4_566 ?
C13 K1 K1 91.7(6) 2_646 3_666 ?
K1 K1 K1 81.9(12) 3_666 4_565 ?
K1 K1 K1 105.9(6) 3_666 3_667 ?
K1 K1 K1 70.8(7) 4_566 3_667 ?
K1 K1 K1 171.6(9) 4_565 3_667 ?
K1 K1 K1 101.2(5) 4_565 4_566 ?
K1 K1 K1 175.4(7) 3_666 4_566 ?
O1 K1 N2 71.4(10) . 3_666 ?
O1 K1 N2 143.1(14) 4_566 3_666 ?
O1 K1 N2 104.3(17) . . ?
O1 K1 N2 75.4(12) 4_566 2_646 ?
O1 K1 N2 78.5(12) . 2_646 ?
O1 K1 N3 134.4(18) 4_566 2_646 ?
O1 K1 N3 151.1(14) . 2_646 ?
O1 K1 C12 92.7(12) 4_566 2_646 ?
O1 K1 C12 96.4(12) . 2_646 ?
O1 K1 C13 129.0(16) 4_566 2_646 ?
O1 K1 C13 140.4(11) . 2_646 ?
O1 K1 K1 136.0(10) . 3_667 ?
O1 K1 K1 95.2(12) . 4_566 ?
O1 K1 K1 40.1(9) . 4_565 ?
O1 K1 K1 85.0(18) . 3_666 ?
O1 K1 K1 136.4(10) 4_566 3_666 ?
O1 K1 K1 39.7(9) 4_566 4_566 ?
O1 K1 K1 102.0(12) 4_566 4_565 ?
O1 K1 K1 70.2(14) 4_566 3_667 ?
O1 K1 O1 72.9(10) . 4_566 ?
K1 O1 K1 100.2(16) . 4_565 ?
N2 K1A N2 162.5(19) . 2_646 ?
N2 K1A N2 107.7(14) . 3_667 ?
N2 K1A N2 89.8(8) 2_646 3_667 ?
N2 K1A N3 86.4(6) . 2_646 ?
N2 K1A N3 80.4(7) 3_667 2_646 ?
N2 K1A N3 97.0(8) 2_646 2_646 ?
N2 K1A C12 21.8(5) 2_646 2_646 ?
N2 K1A C12 157.0(17) . 2_646 ?
N2 K1A C13 76.9(7) 2_646 2_646 ?
N2 K1A C13 106.4(7) . 2_646 ?
N2 K1A C13 77.7(6) 3_667 2_646 ?
N2 K1A K1A 42.6(4) 3_667 4_566 ?
N2 K1A K1A 50.0(12) 3_667 3_667 ?
N2 K1A K1A 135.8(7) 3_667 4_565 ?
N2 K1A K1A 139.8(18) 2_646 3_667 ?
N2 K1A K1A 111.0(19) 2_646 3_666 ?
N2 K1A K1A 57.7(6) . 3_667 ?
N2 K1A K1A 46.0(11) 2_646 4_565 ?
N2 K1A K1A 61.5(11) 2_646 4_566 ?
N2 K1A K1A 116.6(10) . 4_565 ?
N2 K1A K1A 132.4(12) . 4_566 ?
N2 K1A K1A 146.4(7) 3_667 3_666 ?
N2 K1A K1A 53.8(6) . 3_666 ?
N2 K1A O1A 90.2(15) . . ?
N3 K1A C13 20.3(4) 2_646 2_646 ?
N3 K1A K1A 78.5(5) 2_646 3_667 ?
N3 K1A K1A 114.1(7) 2_646 4_566 ?
N3 K1A K1A 102.3(9) 2_646 4_565 ?
N3 K1A K1A 71.4(8) 2_646 3_666 ?
C12 K1A N2 83.4(7) 2_646 3_667 ?
C12 K1A N3 75.4(7) 2_646 2_646 ?
C12 K1A C13 55.2(6) 2_646 2_646 ?
C12 K1A K1A 55.8(9) 2_646 4_565 ?
C12 K1A K1A 129.7(13) 2_646 3_667 ?
C12 K1A K1A 69.3(9) 2_646 4_566 ?
C12 K1A K1A 106.0(17) 2_646 3_666 ?
C13 K1A K1A 90.2(8) 2_646 4_565 ?
C13 K1A K1A 101.3(7) 2_646 4_566 ?
C13 K1A K1A 81.7(11) 2_646 3_666 ?
C13 K1A K1A 92.2(6) 2_646 3_667 ?
O1A K1A N2 106(2) 4_566 . ?
O1A K1A O1A 73.0(12) 4_566 . ?
K1A O1A K1A 100.2(18) 4_565 . ?

loop_
_geom_bond_atom_site_label_1
_geom_bond_atom_site_label_2
_geom_bond_distance
_geom_bond_site_symmetry_2
_geom_bond_publ_flag
Pt1 N1 2.055(8) . ?
Pt1 C11 2.048(7) . ?
Pt1 C12 2.036(18) . ?
Pt1 C13 2.002(18) . ?
F1 C9 1.303(15) . ?
F2 C7 1.346(13) . ?
N2 C12 1.13(2) . ?
N2 K1 2.77(2) . ?
N2 K1 3.13(5) 3_666 ?
N2 K1 2.87(2) 2_656 ?
N2 K1A 2.88(3) 2_656 ?
N2 K1A 2.77(2) . ?
N2 K1A 3.06(5) 3_667 ?
N3 C13 1.12(2) . ?
N3 K1 3.13(2) 2_656 ?
N3 K1A 3.14(2) 2_656 ?
C1 H1 0.9500 . ?
C1 N1 1.3900 . ?
C1 C2 1.3900 . ?
N1 C5 1.3900 . ?
C5 C4 1.3900 . ?
C5 C6 1.463(12) . ?
C4 H4 0.9500 . ?
C4 C3 1.3900 . ?
C3 H3 0.9500 . ?
C3 C2 1.3900 . ?
C2 H2 0.9500 . ?
C11 C10 1.3900 . ?
C11 C6 1.3900 . ?
C10 H10 0.9500 . ?
C10 C9 1.3900 . ?
C9 C8 1.3900 . ?
C8 H8 0.9500 . ?
C8 C7 1.3900 . ?
C7 C6 1.3900 . ?
C12 K1 3.03(2) 2_656 ?
C12 K1A 3.04(3) 2_656 ?
C13 K1 3.21(2) 2_656 ?
C13 K1A 3.22(3) 2_656 ?
K1 K1 4.252(15) 4_565 ?
K1 K1 3.57(9) 3_666 ?
K1 K1 4.62(9) 3_667 ?
K1 K1 4.252(15) 4_566 ?
K1 O1 2.76(4) . ?
K1 O1 2.78(4) 4_566 ?
K1A K1A 3.45(9) 3_667 ?
K1A K1A 4.255(19) 4_566 ?
K1A K1A 4.255(19) 4_565 ?
K1A K1A 4.76(9) 3_666 ?
K1A O1A 2.76(5) 4_566 ?
K1A O1A 2.79(5) . ?

loop_
_geom_torsion_atom_site_label_1
_geom_torsion_atom_site_label_2
_geom_torsion_atom_site_label_3
_geom_torsion_atom_site_label_4
_geom_torsion
_geom_torsion_site_symmetry_1
_geom_torsion_site_symmetry_2
_geom_torsion_site_symmetry_3
_geom_torsion_site_symmetry_4
_geom_torsion_publ_flag
Pt1 N1 C5 C4 179.3(7) . . . . ?
Pt1 N1 C5 C6 -0.5(8) . . . . ?
Pt1 C11 C10 C9 -179.0(7) . . . . ?
Pt1 C11 C6 C5 -0.3(8) . . . . ?
Pt1 C11 C6 C7 179.1(6) . . . . ?
F1 C9 C8 C7 178.7(13) . . . . ?
F2 C7 C6 C5 -1.9(12) . . . . ?
F2 C7 C6 C11 178.8(11) . . . . ?
C1 N1 C5 C4 0.0 . . . . ?
C1 N1 C5 C6 -179.9(10) . . . . ?
N1 C1 C2 C3 0.0 . . . . ?
N1 C5 C4 C3 0.0 . . . . ?
N1 C5 C6 C11 0.5(10) . . . . ?
N1 C5 C6 C7 -178.8(6) . . . . ?
C5 C4 C3 C2 0.0 . . . . ?
C4 C5 C6 C11 -179.3(7) . . . . ?
C4 C5 C6 C7 1.3(12) . . . . ?
C4 C3 C2 C1 0.0 . . . . ?
C2 C1 N1 Pt1 -179.3(8) . . . . ?
C2 C1 N1 C5 0.0 . . . . ?
C11 C10 C9 F1 -178.7(13) . . . . ?
C11 C10 C9 C8 0.0 . . . . ?
C10 C11 C6 C5 -179.4(10) . . . . ?
C10 C11 C6 C7 0.0 . . . . ?
C10 C9 C8 C7 0.0 . . . . ?
C9 C8 C7 F2 -178.8(11) . . . . ?
C9 C8 C7 C6 0.0 . . . . ?
C8 C7 C6 C5 179.4(10) . . . . ?
C8 C7 C6 C11 0.0 . . . . ?
C6 C5 C4 C3 179.9(11) . . . . ?
C6 C11 C10 C9 0.0 . . . . ?
K1 N2 C12 K1 -176(3) . . . 2_656 ?
K1 N2 C12 K1 -89.2(12) 3_666 . . 2_656 ?
K1A N2 C12 K1A 175(3) . . . 2_656 ?
K1A N2 C12 K1A 90.6(12) 3_667 . . 2_656 ?

loop_
_exptl_oxdiff_crystal_face_indexfrac_h
_exptl_oxdiff_crystal_face_indexfrac_k
_exptl_oxdiff_crystal_face_indexfrac_l
_exptl_oxdiff_crystal_face_x
_exptl_oxdiff_crystal_face_y
_exptl_oxdiff_crystal_face_z
6.7978 5.5838 0.2912 -0.7738 -0.4206 -0.4737
11.5871 -2.8487 0.0106 0.1743 -0.9392 0.2959
-2.2749 -2.4556 -3.8142 -0.1042 0.3478 0.9318
10.1584 -3.9728 -0.8486 0.2369 -0.8028 0.5472
-10.7819 3.6194 0.1859 -0.2606 0.8820 -0.3926
-5.0872 -6.0905 0.1471 0.8616 0.2545 0.4392
-4.5218 1.0115 4.0493 0.4208 0.1257 -0.8984
4.6355 6.1590 0.2375 -0.8178 -0.2414 -0.5224
